data_2236734
loop_
_publ_author_name
'Tsai, Hsing-Yang'
'Luo, Ming-Hui'
'Lin, Wei-Chi'
'Chang, Che-Wei'
'Chen, Kew-Yu'

_publ_section_title
;
 Pentacyclo[8.2.1.1^4,7^.0^2,9^.0^3,8^]tetradeca-5,11-diene
;
_journal_coeditor_code XU5620
_journal_issue 10
_journal_name_full 'Acta Crystallographica Section E'
_journal_page_first o2945
_journal_paper_doi 10.1107/S1600536812038780
_journal_volume 68
_journal_year 2012
_chemical_formula_iupac 'C14 H16'
_chemical_formula_moiety 'C14 H16'
_chemical_formula_sum 'C14 H16'
_chemical_formula_weight 184.27
_chemical_name_systematic
;
Pentacyclo[8.2.1.1^4,7^.0^2,9^.0^3,8^]tetradeca-5,11-diene
;
_space_group_IT_number 14
_symmetry_cell_setting monoclinic
_symmetry_space_group_name_Hall '-P 2ybc'
_symmetry_space_group_name_H-M 'P 1 21/c 1'
_atom_sites_solution_hydrogens geom
_atom_sites_solution_primary direct
_atom_sites_solution_secondary difmap
_audit_creation_method SHELXL-97
_cell_angle_alpha 90.00
_cell_angle_beta 109.022(7)
_cell_angle_gamma 90.00
_cell_formula_units_Z 4
_cell_length_a 10.7893(7)
_cell_length_b 10.8730(6)
_cell_length_c 9.2407(6)
_cell_measurement_reflns_used 2538
_cell_measurement_temperature 297(2)
_cell_measurement_theta_max 29.1550
_cell_measurement_theta_min 2.9851
_cell_volume 1024.85(12)
_computing_cell_refinement 'SAINT (Bruker, 2001)'
_computing_data_collection 'SMART (Bruker, 2001)'
_computing_data_reduction 'SAINT (Bruker, 2001)'
_computing_molecular_graphics 'ORTEP-3 for Windows (Farrugia, 1997)'
_computing_publication_material 'WinGX (Farrugia, 1999)'
_computing_structure_refinement 'SHELXL97 (Sheldrick, 2008)'
_computing_structure_solution 'SHELXS97 (Sheldrick, 2008)'
_diffrn_ambient_temperature 297(2)
_diffrn_measured_fraction_theta_full 0.996
_diffrn_measured_fraction_theta_max 0.855
_diffrn_measurement_device_type 'Bruker SMART CCD area-detector'
_diffrn_measurement_method '\w scans'
_diffrn_radiation_monochromator graphite
_diffrn_radiation_type MoK\a
_diffrn_radiation_wavelength 0.71073
_diffrn_reflns_av_R_equivalents 0.0137
_diffrn_reflns_av_sigmaI/netI 0.0273
_diffrn_reflns_limit_h_max 14
_diffrn_reflns_limit_h_min -13
_diffrn_reflns_limit_k_max 14
_diffrn_reflns_limit_k_min -13
_diffrn_reflns_limit_l_max 10
_diffrn_reflns_limit_l_min -12
_diffrn_reflns_number 4696
_diffrn_reflns_theta_full 26.00
_diffrn_reflns_theta_max 29.22
_diffrn_reflns_theta_min 2.99
_exptl_absorpt_coefficient_mu 0.067
_exptl_absorpt_correction_type none
_exptl_crystal_colour colorless
_exptl_crystal_density_diffrn 1.194
_exptl_crystal_density_method 'not measured'
_exptl_crystal_description parallelepiped
_exptl_crystal_F_000 400
_exptl_crystal_size_max 0.70
_exptl_crystal_size_mid 0.60
_exptl_crystal_size_min 0.50
_refine_diff_density_max 0.259
_refine_diff_density_min -0.197
_refine_ls_extinction_method none
_refine_ls_goodness_of_fit_ref 1.065
_refine_ls_hydrogen_treatment constr
_refine_ls_matrix_type full
_refine_ls_number_parameters 127
_refine_ls_number_reflns 2375
_refine_ls_number_restraints 0
_refine_ls_restrained_S_all 1.065
_refine_ls_R_factor_all 0.0742
_refine_ls_R_factor_gt 0.0534
_refine_ls_shift/su_max 0.001
_refine_ls_shift/su_mean 0.000
_refine_ls_structure_factor_coef Fsqd
_refine_ls_weighting_details 'calc w=1/[\s^2^(Fo^2^)+(0.0980P)^2^+0.0079P] where P=(Fo^2^+2Fc^2^)/3'
_refine_ls_weighting_scheme calc
_refine_ls_wR_factor_gt 0.1483
_refine_ls_wR_factor_ref 0.1574
_reflns_number_gt 1662
_reflns_number_total 2375
_reflns_threshold_expression I>2sigma(I)
_cod_data_source_file xu5620.cif
_cod_data_source_block I
_cod_original_cell_volume 1024.85(11)
_cod_original_sg_symbol_H-M 'P 21/c'
_cod_database_code 2236734
_cod_database_fobs_code 2236734

loop_
_symmetry_equiv_pos_as_xyz
'x, y, z'
'-x, y+1/2, -z+1/2'
'-x, -y, -z'
'x, -y-1/2, z-1/2'

loop_
_atom_site_type_symbol
_atom_site_label
_atom_site_fract_x
_atom_site_fract_y
_atom_site_fract_z
_atom_site_U_iso_or_equiv
_atom_site_adp_type
_atom_site_calc_flag
_atom_site_refinement_flags
_atom_site_occupancy
_atom_site_symmetry_multiplicity
C C1 0.48726(13) 0.60019(11) -0.00625(14) 0.0354(3) Uani d . 1 1
H H1A 0.4862 0.6542 0.0783 0.042 Uiso calc R 1 1
C C2 0.60674(12) 0.51050(12) 0.03238(15) 0.0363(3) Uani d . 1 1
H H2A 0.6678 0.5178 0.1370 0.044 Uiso calc R 1 1
C C3 0.66729(14) 0.54040(14) -0.09413(18) 0.0493(4) Uani d . 1 1
H H3A 0.7283 0.4794 -0.1102 0.059 Uiso calc R 1 1
C C4 0.71928(16) 0.66991(16) -0.05935(19) 0.0626(5) Uani d . 1 1
H H4A 0.8071 0.6926 -0.0217 0.075 Uiso calc R 1 1
C C5 0.61875(17) 0.74451(15) -0.09167(18) 0.0576(5) Uani d . 1 1
H H5A 0.6226 0.8296 -0.0805 0.069 Uiso calc R 1 1
C C6 0.49605(14) 0.66859(12) -0.15005(16) 0.0414(4) Uani d . 1 1
H H6A 0.4169 0.7122 -0.2113 0.050 Uiso calc R 1 1
C C7 0.54463(14) 0.56681(14) -0.23163(15) 0.0455(4) Uani d . 1 1
H H7A 0.4851 0.4973 -0.2591 0.055 Uiso calc R 1 1
H H7B 0.5651 0.5961 -0.3204 0.055 Uiso calc R 1 1
C C8 0.89681(12) 0.98409(12) -0.01155(15) 0.0366(3) Uani d . 1 1
H H8A 0.8246 0.9749 -0.1082 0.044 Uiso calc R 1 1
C C9 0.98405(13) 1.09971(11) -0.00363(15) 0.0377(3) Uani d . 1 1
H H9A 0.9572 1.1510 -0.0959 0.045 Uiso calc R 1 1
C C10 0.97907(14) 1.16558(13) 0.14375(18) 0.0485(4) Uani d . 1 1
H H10A 1.0466 1.2278 0.1875 0.058 Uiso calc R 1 1
C C11 0.83794(17) 1.20757(15) 0.1034(2) 0.0606(5) Uani d . 1 1
H H11A 0.8086 1.2884 0.0865 0.073 Uiso calc R 1 1
C C12 0.76413(15) 1.11028(15) 0.09629(19) 0.0572(5) Uani d . 1 1
H H12A 0.6736 1.1098 0.0736 0.069 Uiso calc R 1 1
C C13 0.85276(13) 0.99966(13) 0.13162(17) 0.0436(4) Uani d . 1 1
H H13A 0.8180 0.9259 0.1658 0.052 Uiso calc R 1 1
C C14 0.97517(14) 1.05643(14) 0.24666(16) 0.0477(4) Uani d . 1 1
H H14A 1.0517 1.0039 0.2680 0.057 Uiso calc R 1 1
H H14B 0.9617 1.0811 0.3413 0.057 Uiso calc R 1 1

loop_
_atom_site_aniso_label
_atom_site_aniso_U_11
_atom_site_aniso_U_22
_atom_site_aniso_U_33
_atom_site_aniso_U_12
_atom_site_aniso_U_13
_atom_site_aniso_U_23
C1 0.0424(7) 0.0336(7) 0.0330(7) 0.0020(5) 0.0163(6) 0.0007(5)
C2 0.0315(7) 0.0444(8) 0.0324(6) 0.0012(5) 0.0095(5) 0.0066(5)
C3 0.0415(8) 0.0599(9) 0.0551(9) 0.0096(7) 0.0276(7) 0.0171(8)
C4 0.0453(9) 0.0788(12) 0.0611(10) -0.0188(8) 0.0140(8) 0.0218(9)
C5 0.0699(12) 0.0488(9) 0.0535(9) -0.0171(8) 0.0190(8) 0.0093(7)
C6 0.0450(8) 0.0404(7) 0.0397(7) 0.0059(6) 0.0151(6) 0.0111(6)
C7 0.0552(9) 0.0520(8) 0.0348(7) 0.0004(7) 0.0223(7) 0.0053(6)
C8 0.0320(7) 0.0425(7) 0.0348(7) -0.0061(5) 0.0103(5) -0.0051(5)
C9 0.0418(8) 0.0336(7) 0.0389(7) -0.0026(5) 0.0150(6) 0.0015(5)
C10 0.0528(9) 0.0404(8) 0.0573(9) -0.0115(6) 0.0249(7) -0.0150(7)
C11 0.0694(12) 0.0495(9) 0.0710(11) 0.0158(8) 0.0340(9) -0.0025(8)
C12 0.0446(9) 0.0711(12) 0.0600(10) 0.0089(8) 0.0228(8) -0.0068(8)
C13 0.0410(8) 0.0490(8) 0.0464(8) -0.0058(6) 0.0217(7) -0.0023(6)
C14 0.0481(9) 0.0603(9) 0.0363(7) -0.0013(7) 0.0159(6) -0.0069(7)

loop_
_atom_type_symbol
_atom_type_description
_atom_type_scat_dispersion_real
_atom_type_scat_dispersion_imag
_atom_type_scat_source
C C 0.0033 0.0016 'International Tables Vol C Tables 4.2.6.8 and 6.1.1.4'
H H 0.0000 0.0000 'International Tables Vol C Tables 4.2.6.8 and 6.1.1.4'

loop_
_geom_angle_atom_site_label_1
_geom_angle_atom_site_label_2
_geom_angle_atom_site_label_3
_geom_angle_site_symmetry_1
_geom_angle_site_symmetry_3
_geom_angle
C6 C1 C2 . 3_665 117.43(11)
C6 C1 C2 . . 102.62(9)
C2 C1 C2 3_665 . 90.01(9)
C6 C1 H1A . . 114.5
C2 C1 H1A 3_665 . 114.5
C2 C1 H1A . . 114.5
C1 C2 C3 3_665 . 117.63(11)
C1 C2 C1 3_665 . 89.99(9)
C3 C2 C1 . . 102.49(10)
C1 C2 H2A 3_665 . 114.5
C3 C2 H2A . . 114.5
C1 C2 H2A . . 114.5
C4 C3 C7 . . 99.32(12)
C4 C3 C2 . . 104.70(12)
C7 C3 C2 . . 101.67(10)
C4 C3 H3A . . 116.2
C7 C3 H3A . . 116.2
C2 C3 H3A . . 116.2
C5 C4 C3 . . 107.85(14)
C5 C4 H4A . . 126.1
C3 C4 H4A . . 126.1
C4 C5 C6 . . 108.00(14)
C4 C5 H5A . . 126.0
C6 C5 H5A . . 126.0
C5 C6 C7 . . 99.87(11)
C5 C6 C1 . . 104.38(11)
C7 C6 C1 . . 101.67(10)
C5 C6 H6A . . 116.2
C7 C6 H6A . . 116.2
C1 C6 H6A . . 116.2
C3 C7 C6 . . 93.97(11)
C3 C7 H7A . . 112.9
C6 C7 H7A . . 112.9
C3 C7 H7B . . 112.9
C6 C7 H7B . . 112.9
H7A C7 H7B . . 110.3
C9 C8 C13 3_775 . 117.61(11)
C9 C8 C9 3_775 . 89.98(9)
C13 C8 C9 . . 102.70(10)
C9 C8 H8A 3_775 . 114.4
C13 C8 H8A . . 114.4
C9 C8 H8A . . 114.4
C10 C9 C8 . 3_775 117.23(12)
C10 C9 C8 . . 102.70(9)
C8 C9 C8 3_775 . 90.02(9)
C10 C9 H9A . . 114.6
C8 C9 H9A 3_775 . 114.6
C8 C9 H9A . . 114.6
C11 C10 C9 . . 104.01(12)
C11 C10 C14 . . 99.07(12)
C9 C10 C14 . . 101.71(10)
C11 C10 H10A . . 116.5
C9 C10 H10A . . 116.5
C14 C10 H10A . . 116.5
C12 C11 C10 . . 108.30(14)
C12 C11 H11A . . 125.8
C10 C11 H11A . . 125.8
C11 C12 C13 . . 107.52(13)
C11 C12 H12A . . 126.2
C13 C12 H12A . . 126.2
C12 C13 C14 . . 99.90(12)
C12 C13 C8 . . 104.56(11)
C14 C13 C8 . . 101.61(9)
C12 C13 H13A . . 116.1
C14 C13 H13A . . 116.1
C8 C13 H13A . . 116.1
C13 C14 C10 . . 94.21(11)
C13 C14 H14A . . 112.9
C10 C14 H14A . . 112.9
C13 C14 H14B . . 112.9
C10 C14 H14B . . 112.9
H14A C14 H14B . . 110.3

loop_
_geom_bond_atom_site_label_1
_geom_bond_atom_site_label_2
_geom_bond_site_symmetry_2
_geom_bond_distance
C1 C6 . 1.5525(16)
C1 C2 3_665 1.5413(17)
C1 C2 . 1.5621(17)
C1 H1A . 0.9800
C2 C1 3_665 1.5413(17)
C2 C3 . 1.5483(17)
C2 H2A . 0.9800
C3 C4 . 1.511(2)
C3 C7 . 1.534(2)
C3 H3A . 0.9800
C4 C5 . 1.309(2)
C4 H4A . 0.9300
C5 C6 . 1.503(2)
C5 H5A . 0.9300
C6 C7 . 1.5249(19)
C6 H6A . 0.9800
C7 H7A . 0.9700
C7 H7B . 0.9700
C8 C9 3_775 1.5443(17)
C8 C13 . 1.5539(18)
C8 C9 . 1.5578(17)
C8 H8A . 0.9800
C9 C10 . 1.5551(18)
C9 C8 3_775 1.5442(17)
C9 H9A . 0.9800
C10 C11 . 1.515(2)
C10 C14 . 1.530(2)
C10 H10A . 0.9800
C11 C12 . 1.313(2)
C11 H11A . 0.9300
C12 C13 . 1.505(2)
C12 H12A . 0.9300
C13 C14 . 1.5298(19)
C13 H13A . 0.9800
C14 H14A . 0.9700
C14 H14B . 0.9700

loop_
_geom_torsion_atom_site_label_1
_geom_torsion_atom_site_label_2
_geom_torsion_atom_site_label_3
_geom_torsion_atom_site_label_4
_geom_torsion_site_symmetry_1
_geom_torsion_site_symmetry_4
_geom_torsion
C6 C1 C2 C1 . 3_665 -118.17(11)
C2 C1 C2 C1 3_665 3_665 0.0
C6 C1 C2 C3 . . 0.19(13)
C2 C1 C2 C3 3_665 . 118.36(12)
C1 C2 C3 C4 3_665 . 163.80(12)
C1 C2 C3 C4 . . 67.16(13)
C1 C2 C3 C7 3_665 . 60.79(15)
C1 C2 C3 C7 . . -35.86(14)
C7 C3 C4 C5 . . 33.64(15)
C2 C3 C4 C5 . . -71.14(15)
C3 C4 C5 C6 . . -0.36(17)
C4 C5 C6 C7 . . -33.32(15)
C4 C5 C6 C1 . . 71.54(14)
C2 C1 C6 C5 3_665 . -164.42(11)
C2 C1 C6 C5 . . -67.74(12)
C2 C1 C6 C7 3_665 . -60.91(14)
C2 C1 C6 C7 . . 35.78(12)
C4 C3 C7 C6 . . -50.28(11)
C2 C3 C7 C6 . . 56.97(12)
C5 C6 C7 C3 . . 50.32(11)
C1 C6 C7 C3 . . -56.74(11)
C9 C8 C9 C10 3_775 . -117.97(12)
C13 C8 C9 C10 . . 0.39(13)
C9 C8 C9 C8 3_775 3_775 0.0
C13 C8 C9 C8 . 3_775 118.36(12)
C8 C9 C10 C11 3_775 . -164.01(12)
C8 C9 C10 C11 . . -67.32(13)
C8 C9 C10 C14 3_775 . -61.43(13)
C8 C9 C10 C14 . . 35.25(13)
C9 C10 C11 C12 . . 71.17(16)
C14 C10 C11 C12 . . -33.41(16)
C10 C11 C12 C13 . . 0.03(18)
C11 C12 C13 C14 . . 33.45(15)
C11 C12 C13 C8 . . -71.41(15)
C9 C8 C13 C12 3_775 . 164.42(11)
C9 C8 C13 C12 . . 67.68(13)
C9 C8 C13 C14 3_775 . 60.85(14)
C9 C8 C13 C14 . . -35.90(13)
C12 C13 C14 C10 . . -50.63(11)
C8 C13 C14 C10 . . 56.62(12)
C11 C10 C14 C13 . . 50.10(12)
C9 C10 C14 C13 . . -56.37(11)
